data_4132104
loop_
_publ_author_name
'Lewis, James E. M.'
'Modicom, Florian'
'Goldup, Stephen M.'

_publ_section_title
;
 Efficient Multicomponent Active Template Synthesis of Catenanes.
;
_journal_issue 14
_journal_name_full 'Journal of the American Chemical Society'
_journal_page_first 4787
_journal_page_last 4791
_journal_paper_doi 10.1021/jacs.8b01602
_journal_volume 140
_journal_year 2018
_chemical_formula_sum 'C63 H63 N11 O7'
_chemical_formula_weight 1086.24
_space_group_crystal_system monoclinic
_space_group_IT_number 7
_space_group_name_Hall 'P -2yc'
_space_group_name_H-M_alt 'P 1 c 1'
_atom_sites_solution_hydrogens geom
_audit_creation_method SHELXL-2014/7
_cell_angle_alpha 90
_cell_angle_beta 102.232(2)
_cell_angle_gamma 90
_cell_formula_units_Z 2
_cell_length_a 9.6022(2)
_cell_length_b 17.0018(2)
_cell_length_c 17.6771(3)
_cell_measurement_reflns_used 13552
_cell_measurement_temperature 100(2)
_cell_measurement_theta_max 31.0250
_cell_measurement_theta_min 3.2170
_cell_volume 2820.35(9)
_computing_structure_refinement 'SHELXL-2014/7 (Sheldrick, 2014)'
_diffrn_ambient_temperature 100(2)
_diffrn_measured_fraction_theta_full 0.998
_diffrn_measured_fraction_theta_max 0.937
_diffrn_measurement_device_type 'XtaLAB AFC12 (RCD3): Kappa single'
_diffrn_radiation_type MoK\a
_diffrn_radiation_wavelength 0.71073
_diffrn_reflns_av_R_equivalents 0.0304
_diffrn_reflns_av_unetI/netI 0.0438
_diffrn_reflns_Laue_measured_fraction_full 0.998
_diffrn_reflns_Laue_measured_fraction_max 0.937
_diffrn_reflns_limit_h_max 14
_diffrn_reflns_limit_h_min -13
_diffrn_reflns_limit_k_max 22
_diffrn_reflns_limit_k_min -25
_diffrn_reflns_limit_l_max 26
_diffrn_reflns_limit_l_min -20
_diffrn_reflns_number 37311
_diffrn_reflns_point_group_measured_fraction_full 0.853
_diffrn_reflns_point_group_measured_fraction_max 0.751
_diffrn_reflns_theta_full 25.242
_diffrn_reflns_theta_max 32.167
_diffrn_reflns_theta_min 2.847
_exptl_absorpt_coefficient_mu 0.086
_exptl_absorpt_correction_T_max 1.00000
_exptl_absorpt_correction_T_min 0.36265
_exptl_absorpt_correction_type multi-scan
_exptl_absorpt_process_details
;
CrysAlisPro 1.171.39.28e (Rigaku Oxford Diffraction, 2015)
Empirical absorption correction using spherical harmonics,
 implemented in SCALE3 ABSPACK scaling algorithm.
;
_exptl_crystal_colour colourless
_exptl_crystal_density_diffrn 1.279
_exptl_crystal_description block
_exptl_crystal_F_000 1148
_exptl_crystal_size_max 0.300
_exptl_crystal_size_mid 0.240
_exptl_crystal_size_min 0.240
_refine_diff_density_max 0.253
_refine_diff_density_min -0.193
_refine_diff_density_rms 0.040
_refine_ls_abs_structure_details
;
 Flack x determined using 3706 quotients [(I+)-(I-)]/[(I+)+(I-)]
 (Parsons, Flack and Wagner, Acta Cryst. B69 (2013) 249-259).
;
_refine_ls_abs_structure_Flack -0.2(4)
_refine_ls_extinction_method none
_refine_ls_goodness_of_fit_ref 1.017
_refine_ls_hydrogen_treatment constr
_refine_ls_matrix_type full
_refine_ls_number_parameters 730
_refine_ls_number_reflns 14940
_refine_ls_number_restraints 2
_refine_ls_restrained_S_all 1.017
_refine_ls_R_factor_all 0.0586
_refine_ls_R_factor_gt 0.0478
_refine_ls_shift/su_max 0.000
_refine_ls_shift/su_mean 0.000
_refine_ls_structure_factor_coef Fsqd
_refine_ls_weighting_details 'w=1/[\s^2^(Fo^2^)+(0.0365P)^2^+0.4143P] where P=(Fo^2^+2Fc^2^)/3'
_refine_ls_weighting_scheme calc
_refine_ls_wR_factor_gt 0.0917
_refine_ls_wR_factor_ref 0.0970
_reflns_Friedel_coverage 0.601
_reflns_Friedel_fraction_full 0.708
_reflns_Friedel_fraction_max 0.564
_reflns_number_gt 12740
_reflns_number_total 14940
_reflns_threshold_expression 'I > 2\s(I)'
_cod_data_source_file ja8b01602_si_006.cif
_cod_data_source_block shelx
_cod_original_sg_symbol_H-M 'P c'
_cod_database_code 4132104
_shelx_shelxl_version_number 2014/7
_shelx_space_group_comment
;
The symmetry employed for this shelxl refinement is uniquely defined
by the following loop, which should always be used as a source of
symmetry information in preference to the above space-group names.
They are only intended as comments.
;
_shelx_estimated_absorpt_t_min 0.975
_shelx_estimated_absorpt_t_max 0.980

loop_
_space_group_symop_operation_xyz
'x, y, z'
'x, -y, z+1/2'

loop_
_atom_site_label
_atom_site_type_symbol
_atom_site_fract_x
_atom_site_fract_y
_atom_site_fract_z
_atom_site_U_iso_or_equiv
_atom_site_adp_type
_atom_site_occupancy
_atom_site_site_symmetry_order
_atom_site_calc_flag
_atom_site_refinement_flags_posn
_atom_site_refinement_flags_adp
O6 O 0.82838(17) 0.83631(9) 0.76048(9) 0.0277(3) Uani 1 1 d . .
O4 O 0.10203(19) 0.35389(9) 0.59782(10) 0.0338(4) Uani 1 1 d . .
O7 O 0.91770(17) 0.75484(9) 1.28986(9) 0.0313(4) Uani 1 1 d . .
O2 O -0.03331(17) -0.16964(9) 0.52619(10) 0.0310(4) Uani 1 1 d . .
O3 O 0.33128(18) -0.00103(9) 0.61836(10) 0.0320(4) Uani 1 1 d . .
O5 O 1.13632(19) 0.38750(9) 1.03842(10) 0.0343(4) Uani 1 1 d . .
O1 O -0.59779(17) 0.01487(9) 0.38088(10) 0.0318(4) Uani 1 1 d . .
N2 N -0.2383(2) 0.31371(10) 0.47760(11) 0.0290(4) Uani 1 1 d . .
N6 N 0.9081(2) 0.91160(10) 1.03200(10) 0.0244(4) Uani 1 1 d . .
N9 N 1.3002(2) 0.56970(11) 1.28584(11) 0.0309(4) Uani 1 1 d . .
N1 N -0.4512(2) 0.20827(10) 0.43049(12) 0.0276(4) Uani 1 1 d . .
N3 N 0.90266(19) 0.54787(10) 0.82081(11) 0.0269(4) Uani 1 1 d . .
N8 N 0.9373(2) 0.93574(12) 1.15361(12) 0.0325(4) Uani 1 1 d . .
N7 N 0.9897(2) 0.95081(11) 1.09230(11) 0.0317(4) Uani 1 1 d . .
N5 N 0.9895(2) 0.64664(11) 0.77106(13) 0.0341(4) Uani 1 1 d . .
N11 N 1.4627(2) 0.49809(14) 1.25486(14) 0.0482(6) Uani 1 1 d . .
C42 C 0.8864(2) 0.88270(12) 0.82244(12) 0.0231(4) Uani 1 1 d . .
N10 N 1.4413(2) 0.56409(14) 1.28988(14) 0.0476(6) Uani 1 1 d . .
N4 N 1.0200(2) 0.59365(11) 0.82657(13) 0.0356(5) Uani 1 1 d . .
C8 C -0.4514(2) -0.08998(12) 0.45530(13) 0.0251(4) Uani 1 1 d . .
C47 C 0.8690(2) 0.86919(11) 0.89773(12) 0.0221(4) Uani 1 1 d . .
H47 H 0.8171 0.8262 0.9091 0.027 Uiso 1 1 calc R U
C46 C 0.9317(2) 0.92197(11) 0.95549(12) 0.0236(4) Uani 1 1 d . .
C30 C -0.3736(3) 0.33997(13) 0.46466(14) 0.0313(5) Uani 1 1 d . .
C41 C 0.7187(2) 0.78203(12) 0.76964(13) 0.0264(4) Uani 1 1 d . .
H41A H 0.6400 0.8099 0.7839 0.032 Uiso 1 1 calc R U
H41B H 0.7558 0.7442 0.8100 0.032 Uiso 1 1 calc R U
C9 C -0.3818(2) -0.08150(12) 0.53216(13) 0.0268(4) Uani 1 1 d . .
H9 H -0.4294 -0.0574 0.5666 0.032 Uiso 1 1 calc R U
C1 C -0.4854(3) 0.28522(12) 0.42295(14) 0.0297(5) Uani 1 1 d . .
C60 C 1.3358(3) 0.46163(13) 1.22849(13) 0.0325(5) Uani 1 1 d . .
C11 C -0.1713(2) -0.14324(11) 0.50733(13) 0.0256(4) Uani 1 1 d . .
C13 C -0.3789(3) -0.12746(13) 0.40463(14) 0.0299(5) Uani 1 1 d . .
H13 H -0.4241 -0.1347 0.3531 0.036 Uiso 1 1 calc R U
C31 C 1.0240(2) 0.40666(13) 0.98002(14) 0.0292(5) Uani 1 1 d . .
C40 C 0.6691(2) 0.74059(12) 0.69325(13) 0.0281(5) Uani 1 1 d . .
H40A H 0.6344 0.7796 0.6537 0.034 Uiso 1 1 calc R U
H40B H 0.5898 0.7065 0.6970 0.034 Uiso 1 1 calc R U
C43 C 0.9659(2) 0.94655(12) 0.80574(13) 0.0260(4) Uani 1 1 d . .
H43 H 0.9772 0.9551 0.7554 0.031 Uiso 1 1 calc R U
C49 C 0.8220(3) 0.88731(12) 1.13345(13) 0.0275(5) Uani 1 1 d . .
C35 C 0.9033(2) 0.48264(12) 0.87261(13) 0.0269(4) Uani 1 1 d . .
C53 C 1.0501(2) 0.72506(13) 1.31796(13) 0.0277(4) Uani 1 1 d . .
C48 C 0.8035(2) 0.87071(12) 1.05588(13) 0.0253(4) Uani 1 1 d . .
H48 H 0.7346 0.8385 1.0262 0.030 Uiso 1 1 calc R U
C57 C 1.2433(3) 0.63602(12) 1.31907(13) 0.0281(5) Uani 1 1 d . .
C18 C 0.3137(2) 0.07899(13) 0.62154(14) 0.0289(5) Uani 1 1 d . .
C26 C -0.1346(3) 0.35805(12) 0.51976(14) 0.0309(5) Uani 1 1 d . .
C36 C 1.0233(2) 0.47055(12) 0.93091(13) 0.0272(4) Uani 1 1 d . .
H36 H 1.1011 0.5043 0.9369 0.033 Uiso 1 1 calc R U
C38 C 0.8539(3) 0.63515(12) 0.73025(13) 0.0278(4) Uani 1 1 d . .
C10 C -0.2423(2) -0.10811(12) 0.55928(13) 0.0255(4) Uani 1 1 d . .
H10 H -0.1979 -0.1024 0.6111 0.031 Uiso 1 1 calc R U
C12 C -0.2406(3) -0.15390(13) 0.43032(14) 0.0312(5) Uani 1 1 d . .
H12 H -0.1937 -0.1789 0.3961 0.037 Uiso 1 1 calc R U
C62 C 1.3726(3) 0.39164(13) 1.10857(14) 0.0316(5) Uani 1 1 d . .
H62A H 1.4624 0.4198 1.1161 0.038 Uiso 1 1 calc R U
H62B H 1.3876 0.3394 1.0897 0.038 Uiso 1 1 calc R U
C7 C -0.5974(2) -0.05533(12) 0.42621(14) 0.0280(5) Uani 1 1 d . .
H7A H -0.6572 -0.0944 0.3951 0.034 Uiso 1 1 calc R U
H7B H -0.6393 -0.0434 0.4703 0.034 Uiso 1 1 calc R U
C5 C -0.5477(2) 0.15439(13) 0.39931(13) 0.0279(5) Uani 1 1 d . .
C22 C 0.2789(3) 0.19860(14) 0.54734(15) 0.0349(5) Uani 1 1 d . .
H22 H 0.2695 0.2240 0.5000 0.042 Uiso 1 1 calc R U
C15 C 0.2075(2) -0.15793(13) 0.59065(13) 0.0274(4) Uani 1 1 d . .
H15A H 0.2225 -0.1285 0.5461 0.033 Uiso 1 1 calc R U
H15B H 0.2213 -0.2132 0.5807 0.033 Uiso 1 1 calc R U
C44 C 1.0278(3) 0.99700(12) 0.86471(14) 0.0300(5) Uani 1 1 d . .
H44 H 1.0813 1.0394 0.8537 0.036 Uiso 1 1 calc R U
C52 C 0.8422(3) 0.72722(13) 1.21554(13) 0.0299(5) Uani 1 1 d . .
H52A H 0.8194 0.6719 1.2184 0.036 Uiso 1 1 calc R U
H52B H 0.9004 0.7338 1.1773 0.036 Uiso 1 1 calc R U
C37 C 0.7974(3) 0.57255(13) 0.76188(14) 0.0310(5) Uani 1 1 d . .
H37 H 0.7064 0.5515 0.7463 0.037 Uiso 1 1 calc R U
C19 C 0.3110(3) 0.12156(14) 0.68842(14) 0.0324(5) Uani 1 1 d . .
H19 H 0.3221 0.0961 0.7359 0.039 Uiso 1 1 calc R U
C14 C 0.0553(2) -0.14588(13) 0.59887(13) 0.0272(4) Uani 1 1 d . .
H14A H 0.0352 -0.1777 0.6409 0.033 Uiso 1 1 calc R U
H14B H 0.0386 -0.0911 0.6094 0.033 Uiso 1 1 calc R U
C21 C 0.2744(3) 0.24257(13) 0.61338(14) 0.0313(5) Uani 1 1 d . .
C24 C 0.2491(3) 0.33024(13) 0.60623(16) 0.0360(6) Uani 1 1 d . .
H24A H 0.3050 0.3556 0.6518 0.043 Uiso 1 1 calc R U
H24B H 0.2836 0.3492 0.5618 0.043 Uiso 1 1 calc R U
C63 C 1.2632(3) 0.43402(13) 1.04853(14) 0.0312(5) Uani 1 1 d . .
H63A H 1.2463 0.4865 1.0662 0.037 Uiso 1 1 calc R U
H63B H 1.2952 0.4383 1.0002 0.037 Uiso 1 1 calc R U
C39 C 0.7851(3) 0.69126(13) 0.66787(13) 0.0294(5) Uani 1 1 d . .
H39A H 0.7432 0.6618 0.6216 0.035 Uiso 1 1 calc R U
H39B H 0.8570 0.7260 0.6553 0.035 Uiso 1 1 calc R U
C45 C 1.0115(3) 0.98535(12) 0.93983(14) 0.0296(5) Uani 1 1 d . .
H45 H 1.0534 1.0196 0.9791 0.035 Uiso 1 1 calc R U
C61 C 1.3276(3) 0.38455(13) 1.18647(14) 0.0342(5) Uani 1 1 d . .
H61A H 1.2306 0.3649 1.1777 0.041 Uiso 1 1 calc R U
H61B H 1.3887 0.3467 1.2186 0.041 Uiso 1 1 calc R U
C2 C -0.6175(3) 0.30961(15) 0.38124(14) 0.0366(6) Uani 1 1 d . .
H2 H -0.6395 0.3628 0.3755 0.044 Uiso 1 1 calc R U
C55 C 1.2681(3) 0.73775(13) 1.41345(14) 0.0311(5) Uani 1 1 d . .
H55 H 1.3223 0.7640 1.4557 0.037 Uiso 1 1 calc R U
C17 C 0.3132(3) -0.04673(14) 0.68390(14) 0.0315(5) Uani 1 1 d . .
H17A H 0.2222 -0.0349 0.6969 0.038 Uiso 1 1 calc R U
H17B H 0.3884 -0.0350 0.7285 0.038 Uiso 1 1 calc R U
C59 C 1.2314(3) 0.50762(12) 1.24691(13) 0.0302(5) Uani 1 1 d . .
H59 H 1.1337 0.4983 1.2352 0.036 Uiso 1 1 calc R U
C51 C 0.7070(3) 0.77516(14) 1.19325(14) 0.0320(5) Uani 1 1 d . .
H51A H 0.6476 0.7651 1.2302 0.038 Uiso 1 1 calc R U
H51B H 0.6550 0.7580 1.1428 0.038 Uiso 1 1 calc R U
C20 C 0.2915(3) 0.20285(14) 0.68360(14) 0.0348(5) Uani 1 1 d . .
H20 H 0.2897 0.2312 0.7284 0.042 Uiso 1 1 calc R U
C54 C 1.1319(3) 0.76287(13) 1.38277(13) 0.0307(5) Uani 1 1 d . .
H54 H 1.0939 0.8051 1.4051 0.037 Uiso 1 1 calc R U
C58 C 1.1066(3) 0.66084(12) 1.28566(13) 0.0273(4) Uani 1 1 d . .
H58 H 1.0536 0.6352 1.2426 0.033 Uiso 1 1 calc R U
C16 C 0.3191(3) -0.13270(14) 0.66144(13) 0.0312(5) Uani 1 1 d . .
H16A H 0.3078 -0.1648 0.7051 0.037 Uiso 1 1 calc R U
H16B H 0.4129 -0.1435 0.6516 0.037 Uiso 1 1 calc R U
C25 C 0.0128(3) 0.32419(14) 0.52950(14) 0.0326(5) Uani 1 1 d . .
H25A H 0.0083 0.2673 0.5324 0.039 Uiso 1 1 calc R U
H25B H 0.0523 0.3378 0.4851 0.039 Uiso 1 1 calc R U
C6 C -0.4954(2) 0.07045(12) 0.41713(15) 0.0310(5) Uani 1 1 d . .
H6A H -0.4075 0.0627 0.3993 0.037 Uiso 1 1 calc R U
H6B H -0.4754 0.0622 0.4727 0.037 Uiso 1 1 calc R U
C27 C -0.1614(3) 0.43097(13) 0.55030(17) 0.0405(6) Uani 1 1 d . .
H27 H -0.0879 0.4604 0.5798 0.049 Uiso 1 1 calc R U
C34 C 0.7860(3) 0.43399(13) 0.86211(15) 0.0333(5) Uani 1 1 d . .
H34 H 0.7069 0.4430 0.8225 0.040 Uiso 1 1 calc R U
C4 C -0.6815(3) 0.17385(14) 0.35799(14) 0.0315(5) Uani 1 1 d . .
H4 H -0.7469 0.1351 0.3372 0.038 Uiso 1 1 calc R U
C28 C -0.2998(3) 0.45789(14) 0.5355(2) 0.0487(7) Uani 1 1 d . .
H28 H -0.3205 0.5066 0.5545 0.058 Uiso 1 1 calc R U
C50 C 0.7342(3) 0.86386(14) 1.19046(14) 0.0322(5) Uani 1 1 d . .
H50A H 0.6432 0.8908 1.1774 0.039 Uiso 1 1 calc R U
H50B H 0.7821 0.8813 1.2416 0.039 Uiso 1 1 calc R U
C32 C 0.9063(3) 0.35670(13) 0.97094(16) 0.0345(5) Uani 1 1 d . .
H32 H 0.9072 0.3142 1.0041 0.041 Uiso 1 1 calc R U
C56 C 1.3263(3) 0.67329(13) 1.38211(13) 0.0308(5) Uani 1 1 d . .
H56 H 1.4183 0.6560 1.4031 0.037 Uiso 1 1 calc R U
C33 C 0.7894(3) 0.37057(14) 0.91292(17) 0.0377(6) Uani 1 1 d . .
H33 H 0.7110 0.3373 0.9072 0.045 Uiso 1 1 calc R U
C23 C 0.2970(3) 0.11768(13) 0.55094(14) 0.0330(5) Uani 1 1 d . .
H23 H 0.2980 0.0893 0.5061 0.040 Uiso 1 1 calc R U
C3 C -0.7159(3) 0.25319(16) 0.34838(15) 0.0386(6) Uani 1 1 d . .
H3 H -0.8047 0.2683 0.3199 0.046 Uiso 1 1 calc R U
C29 C -0.4076(3) 0.41298(14) 0.49258(19) 0.0443(7) Uani 1 1 d . .
H29 H -0.5013 0.4308 0.4824 0.053 Uiso 1 1 calc R U

loop_
_atom_site_aniso_label
_atom_site_aniso_U_11
_atom_site_aniso_U_22
_atom_site_aniso_U_33
_atom_site_aniso_U_23
_atom_site_aniso_U_13
_atom_site_aniso_U_12
O6 0.0347(9) 0.0275(7) 0.0210(7) -0.0012(6) 0.0063(6) -0.0109(6)
O4 0.0415(10) 0.0305(8) 0.0320(9) -0.0075(7) 0.0136(8) -0.0027(7)
O7 0.0339(9) 0.0364(9) 0.0237(8) -0.0015(7) 0.0063(7) 0.0103(7)
O2 0.0276(8) 0.0292(8) 0.0336(9) -0.0083(7) 0.0005(7) 0.0066(6)
O3 0.0382(10) 0.0318(8) 0.0287(8) -0.0010(7) 0.0136(7) 0.0026(7)
O5 0.0369(10) 0.0285(8) 0.0338(9) 0.0046(7) -0.0009(8) 0.0003(7)
O1 0.0270(8) 0.0322(8) 0.0346(9) 0.0049(7) 0.0025(7) 0.0006(6)
N2 0.0411(11) 0.0220(8) 0.0277(10) 0.0039(7) 0.0159(9) 0.0029(8)
N6 0.0275(9) 0.0219(8) 0.0223(9) -0.0050(7) 0.0022(7) -0.0005(7)
N9 0.0334(11) 0.0323(10) 0.0260(10) 0.0018(8) 0.0038(8) 0.0090(8)
N1 0.0291(10) 0.0240(8) 0.0329(10) 0.0065(8) 0.0134(8) 0.0061(7)
N3 0.0253(10) 0.0247(9) 0.0304(10) 0.0005(7) 0.0049(8) -0.0004(7)
N8 0.0344(11) 0.0352(10) 0.0271(10) -0.0079(8) 0.0051(8) 0.0028(8)
N7 0.0334(11) 0.0338(10) 0.0261(10) -0.0105(8) 0.0023(8) -0.0027(8)
N5 0.0284(10) 0.0334(10) 0.0391(12) 0.0077(9) 0.0044(9) -0.0024(8)
N11 0.0347(13) 0.0537(14) 0.0493(14) -0.0189(11) -0.0066(11) 0.0173(10)
C42 0.0240(10) 0.0212(9) 0.0230(10) -0.0014(8) 0.0028(8) -0.0013(7)
N10 0.0321(12) 0.0536(14) 0.0510(15) -0.0214(11) -0.0046(11) 0.0146(10)
N4 0.0253(10) 0.0327(10) 0.0474(13) 0.0103(9) 0.0046(9) -0.0019(8)
C8 0.0262(11) 0.0223(9) 0.0279(11) 0.0015(8) 0.0083(9) 0.0009(8)
C47 0.0248(10) 0.0179(9) 0.0235(10) 0.0002(7) 0.0050(8) -0.0018(7)
C46 0.0250(10) 0.0216(9) 0.0234(10) -0.0015(8) 0.0035(8) 0.0018(8)
C30 0.0412(14) 0.0222(10) 0.0352(13) 0.0084(9) 0.0188(11) 0.0063(9)
C41 0.0276(11) 0.0261(10) 0.0248(10) 0.0002(8) 0.0042(9) -0.0061(8)
C9 0.0291(11) 0.0266(10) 0.0274(11) 0.0011(9) 0.0118(9) 0.0015(8)
C1 0.0380(13) 0.0262(10) 0.0289(11) 0.0068(9) 0.0162(10) 0.0094(9)
C60 0.0376(14) 0.0337(12) 0.0241(11) 0.0037(9) 0.0017(10) 0.0131(10)
C11 0.0269(11) 0.0190(9) 0.0307(11) -0.0016(8) 0.0055(9) 0.0008(8)
C13 0.0330(12) 0.0290(11) 0.0267(11) -0.0050(9) 0.0037(10) 0.0032(9)
C31 0.0311(12) 0.0253(10) 0.0309(12) -0.0004(9) 0.0055(10) 0.0068(8)
C40 0.0312(12) 0.0257(10) 0.0242(11) 0.0025(8) -0.0016(9) -0.0052(8)
C43 0.0274(11) 0.0245(10) 0.0263(11) 0.0039(8) 0.0065(9) -0.0006(8)
C49 0.0325(12) 0.0256(10) 0.0240(11) -0.0015(8) 0.0049(9) 0.0102(8)
C35 0.0283(11) 0.0215(9) 0.0306(12) 0.0020(8) 0.0057(9) 0.0045(8)
C53 0.0317(12) 0.0292(11) 0.0245(11) 0.0046(9) 0.0111(9) 0.0047(9)
C48 0.0296(11) 0.0222(9) 0.0240(10) -0.0019(8) 0.0054(9) 0.0025(8)
C57 0.0350(12) 0.0253(10) 0.0257(11) 0.0032(8) 0.0103(10) 0.0061(8)
C18 0.0260(11) 0.0316(11) 0.0311(12) -0.0042(9) 0.0107(9) -0.0021(9)
C26 0.0416(14) 0.0229(10) 0.0332(12) 0.0021(9) 0.0187(11) -0.0019(9)
C36 0.0286(11) 0.0227(9) 0.0292(11) -0.0011(9) 0.0038(9) 0.0013(8)
C38 0.0322(12) 0.0259(10) 0.0257(11) -0.0027(9) 0.0066(9) -0.0024(8)
C10 0.0309(11) 0.0244(10) 0.0220(10) 0.0008(8) 0.0072(9) -0.0010(8)
C12 0.0328(12) 0.0297(11) 0.0313(12) -0.0102(9) 0.0073(10) 0.0057(9)
C62 0.0354(13) 0.0292(11) 0.0288(12) -0.0007(9) 0.0035(10) 0.0080(9)
C7 0.0260(11) 0.0269(10) 0.0321(12) -0.0005(9) 0.0084(9) 0.0008(8)
C5 0.0299(12) 0.0294(11) 0.0265(11) 0.0036(9) 0.0111(9) 0.0066(8)
C22 0.0440(15) 0.0334(12) 0.0317(13) -0.0003(10) 0.0177(11) -0.0040(10)
C15 0.0315(12) 0.0259(10) 0.0246(11) 0.0020(8) 0.0055(9) 0.0072(8)
C44 0.0309(12) 0.0225(10) 0.0368(13) 0.0004(9) 0.0077(10) -0.0064(8)
C52 0.0328(12) 0.0327(11) 0.0253(11) -0.0001(9) 0.0082(10) 0.0038(9)
C37 0.0317(12) 0.0287(11) 0.0284(12) 0.0011(9) -0.0028(10) -0.0061(9)
C19 0.0322(13) 0.0393(13) 0.0266(12) -0.0042(10) 0.0083(10) -0.0012(10)
C14 0.0319(12) 0.0246(10) 0.0248(11) 0.0006(8) 0.0053(9) 0.0021(8)
C21 0.0312(12) 0.0319(11) 0.0332(13) -0.0069(10) 0.0122(10) -0.0062(9)
C24 0.0416(15) 0.0301(12) 0.0387(14) -0.0080(10) 0.0139(12) -0.0078(10)
C63 0.0341(13) 0.0281(11) 0.0304(12) -0.0008(9) 0.0043(10) 0.0027(9)
C39 0.0395(13) 0.0268(10) 0.0208(11) 0.0001(8) 0.0041(9) -0.0068(9)
C45 0.0329(12) 0.0239(10) 0.0309(12) -0.0061(9) 0.0047(10) -0.0049(8)
C61 0.0421(14) 0.0305(11) 0.0291(12) 0.0036(10) 0.0056(10) 0.0121(10)
C2 0.0492(16) 0.0339(12) 0.0291(12) 0.0085(10) 0.0139(11) 0.0176(11)
C55 0.0365(13) 0.0319(11) 0.0250(11) -0.0007(9) 0.0070(10) 0.0001(9)
C17 0.0314(12) 0.0393(12) 0.0238(11) 0.0016(9) 0.0055(9) 0.0008(9)
C59 0.0363(13) 0.0262(10) 0.0290(12) 0.0024(9) 0.0087(10) 0.0046(9)
C51 0.0279(12) 0.0420(13) 0.0271(12) 0.0008(10) 0.0077(10) 0.0036(9)
C20 0.0352(13) 0.0406(13) 0.0298(12) -0.0125(10) 0.0093(10) -0.0044(10)
C54 0.0409(14) 0.0267(11) 0.0265(11) -0.0018(9) 0.0114(10) 0.0029(9)
C58 0.0316(12) 0.0280(10) 0.0227(10) 0.0017(8) 0.0062(9) 0.0024(9)
C16 0.0314(12) 0.0350(12) 0.0262(11) 0.0065(9) 0.0036(10) 0.0068(9)
C25 0.0427(14) 0.0275(11) 0.0304(12) -0.0035(9) 0.0141(11) -0.0045(9)
C6 0.0237(11) 0.0286(11) 0.0400(13) 0.0036(10) 0.0057(10) 0.0016(8)
C27 0.0516(16) 0.0247(11) 0.0518(16) -0.0062(11) 0.0256(13) -0.0059(10)
C34 0.0272(12) 0.0296(11) 0.0402(14) 0.0057(10) 0.0007(10) 0.0017(9)
C4 0.0334(13) 0.0388(12) 0.0230(11) 0.0016(9) 0.0073(9) 0.0083(10)
C28 0.0574(19) 0.0227(11) 0.073(2) -0.0080(12) 0.0302(16) 0.0018(11)
C50 0.0344(13) 0.0392(12) 0.0237(11) 0.0004(9) 0.0075(10) 0.0148(10)
C32 0.0389(14) 0.0238(10) 0.0412(14) 0.0065(10) 0.0092(11) 0.0033(9)
C56 0.0316(12) 0.0337(12) 0.0264(11) 0.0019(9) 0.0048(10) 0.0042(9)
C33 0.0302(13) 0.0280(11) 0.0536(17) 0.0084(11) 0.0058(12) -0.0014(9)
C23 0.0411(14) 0.0338(12) 0.0286(12) -0.0056(10) 0.0173(11) -0.0016(10)
C3 0.0371(14) 0.0524(15) 0.0248(11) 0.0069(11) 0.0030(10) 0.0188(11)
C29 0.0452(16) 0.0252(11) 0.068(2) 0.0000(12) 0.0248(14) 0.0050(10)

loop_
_atom_type_symbol
_atom_type_description
_atom_type_scat_dispersion_real
_atom_type_scat_dispersion_imag
_atom_type_scat_source
C C 0.0033 0.0016 'International Tables Vol C Tables 4.2.6.8 and 6.1.1.4'
H H 0.0000 0.0000 'International Tables Vol C Tables 4.2.6.8 and 6.1.1.4'
N N 0.0061 0.0033 'International Tables Vol C Tables 4.2.6.8 and 6.1.1.4'
O O 0.0106 0.0060 'International Tables Vol C Tables 4.2.6.8 and 6.1.1.4'

loop_
_geom_angle_atom_site_label_1
_geom_angle_atom_site_label_2
_geom_angle_atom_site_label_3
_geom_angle
C42 O6 C41 117.67(17)
C25 O4 C24 112.92(18)
C53 O7 C52 117.59(17)
C11 O2 C14 118.85(17)
C18 O3 C17 117.78(18)
C31 O5 C63 118.53(18)
C6 O1 C7 112.50(17)
C26 N2 C30 118.9(2)
N7 N6 C48 110.42(18)
N7 N6 C46 120.12(18)
C48 N6 C46 129.25(18)
N10 N9 C59 110.47(19)
N10 N9 C57 120.1(2)
C59 N9 C57 129.4(2)
C5 N1 C1 119.4(2)
N4 N3 C37 110.67(18)
N4 N3 C35 120.25(18)
C37 N3 C35 129.07(19)
N7 N8 C49 109.49(18)
N8 N7 N6 107.10(18)
N4 N5 C38 109.41(18)
N10 N11 C60 109.4(2)
O6 C42 C43 115.32(19)
O6 C42 C47 123.90(18)
C43 C42 C47 120.78(19)
N11 N10 N9 106.9(2)
N5 N4 N3 106.66(19)
C9 C8 C13 118.2(2)
C9 C8 C7 120.86(19)
C13 C8 C7 120.8(2)
C42 C47 C46 118.13(19)
C45 C46 C47 121.7(2)
C45 C46 N6 119.42(19)
C47 C46 N6 118.84(18)
N2 C30 C29 121.5(2)
N2 C30 C1 116.36(19)
C29 C30 C1 122.0(2)
O6 C41 C40 107.44(18)
C8 C9 C10 121.9(2)
N1 C1 C2 121.2(2)
N1 C1 C30 114.9(2)
C2 C1 C30 123.8(2)
N11 C60 C59 107.9(2)
N11 C60 C61 121.2(2)
C59 C60 C61 130.9(2)
O2 C11 C10 124.4(2)
O2 C11 C12 115.55(19)
C10 C11 C12 120.1(2)
C12 C13 C8 120.7(2)
O5 C31 C36 123.9(2)
O5 C31 C32 115.6(2)
C36 C31 C32 120.5(2)
C41 C40 C39 113.93(19)
C44 C43 C42 119.4(2)
N8 C49 C48 108.1(2)
N8 C49 C50 121.7(2)
C48 C49 C50 130.1(2)
C34 C35 C36 122.5(2)
C34 C35 N3 119.0(2)
C36 C35 N3 118.6(2)
O7 C53 C58 123.8(2)
O7 C53 C54 116.53(19)
C58 C53 C54 119.7(2)
N6 C48 C49 104.9(2)
C56 C57 C58 122.5(2)
C56 C57 N9 119.2(2)
C58 C57 N9 118.3(2)
O3 C18 C23 115.1(2)
O3 C18 C19 125.1(2)
C23 C18 C19 119.8(2)
N2 C26 C27 122.5(2)
N2 C26 C25 114.73(19)
C27 C26 C25 122.8(2)
C35 C36 C31 118.2(2)
N5 C38 C37 108.2(2)
N5 C38 C39 121.35(19)
C37 C38 C39 130.1(2)
C11 C10 C9 118.8(2)
C13 C12 C11 120.3(2)
C63 C62 C61 112.5(2)
O1 C7 C8 114.00(18)
N1 C5 C4 122.8(2)
N1 C5 C6 112.78(19)
C4 C5 C6 124.4(2)
C23 C22 C21 121.3(2)
C14 C15 C16 114.09(19)
C43 C44 C45 121.1(2)
O7 C52 C51 107.50(18)
N3 C37 C38 105.0(2)
C18 C19 C20 119.3(2)
O2 C14 C15 106.04(17)
C20 C21 C22 117.9(2)
C20 C21 C24 122.6(2)
C22 C21 C24 119.4(2)
O4 C24 C21 114.79(19)
O5 C63 C62 105.73(19)
C38 C39 C40 111.48(19)
C46 C45 C44 118.9(2)
C60 C61 C62 112.4(2)
C3 C2 C1 118.8(2)
C54 C55 C56 121.0(2)
O3 C17 C16 106.99(18)
N9 C59 C60 105.3(2)
C52 C51 C50 113.3(2)
C21 C20 C19 121.6(2)
C55 C54 C53 120.2(2)
C57 C58 C53 118.7(2)
C17 C16 C15 115.22(19)
O4 C25 C26 110.22(19)
O1 C6 C5 111.40(19)
C28 C27 C26 118.1(3)
C35 C34 C33 117.9(2)
C5 C4 C3 117.9(2)
C27 C28 C29 120.2(2)
C49 C50 C51 114.03(18)
C33 C32 C31 119.7(2)
C57 C56 C55 118.0(2)
C32 C33 C34 121.1(2)
C22 C23 C18 120.0(2)
C2 C3 C4 119.8(2)
C28 C29 C30 118.8(3)

loop_
_geom_bond_atom_site_label_1
_geom_bond_atom_site_label_2
_geom_bond_distance
O6 C42 1.369(3)
O6 C41 1.435(2)
O4 C25 1.417(3)
O4 C24 1.446(3)
O7 C53 1.360(3)
O7 C52 1.438(3)
O2 C11 1.371(3)
O2 C14 1.440(3)
O3 C18 1.373(3)
O3 C17 1.436(3)
O5 C31 1.365(3)
O5 C63 1.432(3)
O1 C6 1.415(3)
O1 C7 1.437(3)
N2 C26 1.342(3)
N2 C30 1.347(3)
N6 N7 1.357(2)
N6 C48 1.359(3)
N6 C46 1.429(3)
N9 N10 1.345(3)
N9 C59 1.354(3)
N9 C57 1.432(3)
N1 C5 1.336(3)
N1 C1 1.349(3)
N3 N4 1.355(3)
N3 C37 1.355(3)
N3 C35 1.437(3)
N8 N7 1.313(3)
N8 C49 1.365(3)
N5 N4 1.319(3)
N5 C38 1.363(3)
N11 N10 1.319(3)
N11 C60 1.359(3)
C42 C43 1.394(3)
C42 C47 1.395(3)
C8 C9 1.389(3)
C8 C13 1.399(3)
C8 C7 1.508(3)
C47 C46 1.396(3)
C46 C45 1.383(3)
C30 C29 1.400(3)
C30 C1 1.492(4)
C41 C40 1.508(3)
C9 C10 1.399(3)
C1 C2 1.389(3)
C60 C59 1.364(3)
C60 C61 1.500(3)
C11 C10 1.389(3)
C11 C12 1.395(3)
C13 C12 1.384(3)
C31 C36 1.390(3)
C31 C32 1.396(3)
C40 C39 1.535(3)
C43 C44 1.383(3)
C49 C48 1.374(3)
C49 C50 1.499(3)
C35 C34 1.378(3)
C35 C36 1.389(3)
C53 C58 1.394(3)
C53 C54 1.401(3)
C57 C56 1.379(3)
C57 C58 1.386(3)
C18 C23 1.390(3)
C18 C19 1.391(3)
C26 C27 1.398(3)
C26 C25 1.504(3)
C38 C37 1.367(3)
C38 C39 1.501(3)
C62 C63 1.509(3)
C62 C61 1.533(3)
C5 C4 1.377(3)
C5 C6 1.524(3)
C22 C23 1.387(3)
C22 C21 1.394(3)
C15 C14 1.513(3)
C15 C16 1.527(3)
C44 C45 1.384(3)
C52 C51 1.513(3)
C19 C20 1.395(3)
C21 C20 1.392(3)
C21 C24 1.511(3)
C2 C3 1.385(4)
C55 C54 1.373(3)
C55 C56 1.397(3)
C17 C16 1.519(3)
C51 C50 1.533(3)
C27 C28 1.377(4)
C34 C33 1.399(3)
C4 C3 1.390(3)
C28 C29 1.377(4)
C32 C33 1.371(4)
